data_7055380
loop_
_publ_author_name
'Indoria, Shikha'
'Lobana, Tarlok S.'
'Sood, Henna'
'Arora, Daljit S.'
'Hundal, Geeta'
'Jasinski, Jerry P.'

_publ_section_title
;
 Synthesis, spectroscopy, structures and antimicrobial activity of
 mixed-ligand zinc(ii) complexes of 5-nitro-salicylaldehyde
 thiosemicarbazones
;
_journal_issue 4
_journal_name_full 'New J. Chem.'
_journal_page_first 3642
_journal_paper_doi 10.1039/C5NJ02822A
_journal_volume 40
_journal_year 2016
_chemical_formula_moiety 'C24 H18 N6 O3 S Zn'
_chemical_formula_sum 'C24 H18 N6 O3 S Zn'
_chemical_formula_weight 535.87
_space_group_crystal_system triclinic
_space_group_IT_number 2
_space_group_name_Hall '-P 1'
_space_group_name_H-M_alt 'P -1'
_symmetry_space_group_name_Hall '-P 1'
_symmetry_space_group_name_H-M 'P -1'
_atom_sites_solution_hydrogens geom
_atom_sites_solution_primary direct
_audit_creation_date 2015-09-24
_audit_creation_method
;
Olex2 1.2
(compiled 2015.01.26 svn.r3150 for OlexSys, GUI svn.r4998)
;
_audit_update_record
;
2016-02-01 deposited with the CCDC.
2016-02-17 downloaded from the CCDC.
;
_cell_angle_alpha 67.510(11)
_cell_angle_beta 76.142(11)
_cell_angle_gamma 76.077(11)
_cell_formula_units_Z 2
_cell_length_a 9.7377(13)
_cell_length_b 10.8604(12)
_cell_length_c 11.9599(15)
_cell_measurement_reflns_used 3757
_cell_measurement_temperature 173(2)
_cell_measurement_theta_max 71.2453
_cell_measurement_theta_min 4.0524
_cell_volume 1118.9(3)
_computing_cell_refinement 'CrysAlisPro, Agilent, 2014'
_computing_data_collection 'CrysAlisPro, Agilent, 2014'
_computing_data_reduction 'CrysAlisRed, Agilent, 2014'
_computing_molecular_graphics 'Olex2 (Dolomanov et al., 2009)'
_computing_publication_material 'Olex2 (Dolomanov et al., 2009)'
_computing_structure_refinement 'ShelXL (Sheldrick, 2008)'
_computing_structure_solution
;
Superflip (Palatinus & Chapuis, 2007;Palatinus & van der Lee, 2008;
Palatinus et al., 2012)
;
_diffrn_ambient_temperature 173(2)
_diffrn_detector_area_resol_mean 16.1500
_diffrn_measured_fraction_theta_full 0.991
_diffrn_measured_fraction_theta_max 0.968
_diffrn_measurement_device_type 'Agilent, Eos, Gemini'
_diffrn_measurement_method '\w scans'
_diffrn_radiation_type CuK\a
_diffrn_radiation_wavelength 1.54178
_diffrn_reflns_av_R_equivalents 0.0350
_diffrn_reflns_av_unetI/netI 0.0427
_diffrn_reflns_Laue_measured_fraction_full 0.991
_diffrn_reflns_Laue_measured_fraction_max 0.968
_diffrn_reflns_limit_h_max 11
_diffrn_reflns_limit_h_min -11
_diffrn_reflns_limit_k_max 12
_diffrn_reflns_limit_k_min -13
_diffrn_reflns_limit_l_max 11
_diffrn_reflns_limit_l_min -14
_diffrn_reflns_number 6935
_diffrn_reflns_point_group_measured_fraction_full 0.991
_diffrn_reflns_point_group_measured_fraction_max 0.968
_diffrn_reflns_theta_full 67.500
_diffrn_reflns_theta_max 71.379
_diffrn_reflns_theta_min 4.056
_diffrn_source 'Enhance (Cu) X-ray Source'
_exptl_absorpt_coefficient_mu 2.749
_exptl_absorpt_correction_T_max 1.00000
_exptl_absorpt_correction_T_min 0.71740
_exptl_absorpt_correction_type multi-scan
_exptl_absorpt_process_details
;
CrysAlisPro, Agilent Technologies,
Version 1.171.35.19 (release 27-10-2011 CrysAlis171 .NET)
(compiled Oct 27 2011,15:02:11)
Empirical absorption correction using spherical harmonics,
 implemented in SCALE3 ABSPACK scaling algorithm.
;
_exptl_crystal_colour brown
_exptl_crystal_colour_primary brown
_exptl_crystal_density_diffrn 1.591
_exptl_crystal_description prism
_exptl_crystal_F_000 548
_exptl_crystal_size_max 0.32
_exptl_crystal_size_mid 0.24
_exptl_crystal_size_min 0.18
_refine_diff_density_max 0.555
_refine_diff_density_min -0.476
_refine_diff_density_rms 0.075
_refine_ls_extinction_method none
_refine_ls_goodness_of_fit_ref 1.054
_refine_ls_hydrogen_treatment constr
_refine_ls_matrix_type full
_refine_ls_number_parameters 316
_refine_ls_number_reflns 4215
_refine_ls_number_restraints 0
_refine_ls_restrained_S_all 1.054
_refine_ls_R_factor_all 0.0416
_refine_ls_R_factor_gt 0.0388
_refine_ls_shift/su_max 0.001
_refine_ls_shift/su_mean 0.000
_refine_ls_structure_factor_coef Fsqd
_refine_ls_weighting_details 'w=1/[\s^2^(Fo^2^)+(0.0664P)^2^+0.1334P] where P=(Fo^2^+2Fc^2^)/3'
_refine_ls_weighting_scheme calc
_refine_ls_wR_factor_gt 0.1045
_refine_ls_wR_factor_ref 0.1078
_reflns_Friedel_coverage 0.000
_reflns_number_gt 3884
_reflns_number_total 4215
_reflns_threshold_expression 'I > 2\s(I)'
_cod_data_source_file c5nj02822a2.cif
_cod_data_source_block 7
_cod_depositor_comments 'Adding full bibliography for 7055375--7055380.cif.'
_cod_database_code 7055380
_shelxl_version_number 2014/6
_shelx_space_group_comment
;
The symmetry employed for this shelxl refinement is uniquely defined
by the following loop, which should always be used as a source of
symmetry information in preference to the above space-group names.
They are only intended as comments.
;
_olex2_refinement_description
;
1. Fixed Uiso
 At 1.2 times of:
  All C(H) groups, All N(H) groups
2.a Aromatic/amide H refined with riding coordinates:
 N3(H3), C1(H1), C2(H2), C3(H3A), C4(H4), C7(H7), C8(H8), C9(H9), C10(H10),
 C12(H12), C13(H13), C15(H15), C17(H17), C20(H20), C21(H21), C22(H22), C23(H23),
  C24(H24)
;

loop_
_space_group_symop_operation_xyz
'x, y, z'
'-x, -y, -z'

loop_
_atom_site_label
_atom_site_type_symbol
_atom_site_fract_x
_atom_site_fract_y
_atom_site_fract_z
_atom_site_U_iso_or_equiv
_atom_site_adp_type
_atom_site_occupancy
_atom_site_site_symmetry_order
_atom_site_calc_flag
_atom_site_refinement_flags_posn
Zn1 Zn 0.77952(3) 0.25382(3) 0.20513(2) 0.02528(12) Uani 1 1 d .
S1 S 0.91577(6) 0.13375(5) 0.08030(5) 0.02942(14) Uani 1 1 d .
O1 O 0.58345(16) 0.27425(16) 0.29660(14) 0.0312(3) Uani 1 1 d .
O2 O 0.2766(2) 0.1228(2) 0.83958(18) 0.0479(5) Uani 1 1 d .
O3 O 0.4544(2) -0.0420(2) 0.85874(18) 0.0583(6) Uani 1 1 d .
N1 N 0.75286(19) 0.45011(18) 0.06878(16) 0.0266(4) Uani 1 1 d .
N2 N 0.89932(18) 0.36138(18) 0.25203(16) 0.0250(4) Uani 1 1 d .
N3 N 1.1279(2) -0.05738(19) 0.15982(17) 0.0307(4) Uani 1 1 d .
H3 H 1.1543 -0.0285 0.0796 0.037 Uiso 1 1 calc R
N4 N 0.95549(19) -0.01624(18) 0.31863(17) 0.0285(4) Uani 1 1 d .
N5 N 0.82872(19) 0.06818(17) 0.34272(17) 0.0257(4) Uani 1 1 d .
N6 N 0.3854(2) 0.0612(2) 0.79605(19) 0.0376(5) Uani 1 1 d .
C1 C 0.6796(2) 0.4879(3) -0.0246(2) 0.0352(5) Uani 1 1 d .
H1 H 0.6385 0.4221 -0.0338 0.042 Uiso 1 1 calc R
C2 C 0.6617(3) 0.6182(3) -0.1077(2) 0.0433(6) Uani 1 1 d .
H2 H 0.6086 0.6421 -0.1722 0.052 Uiso 1 1 calc R
C3 C 0.7232(3) 0.7125(3) -0.0942(2) 0.0430(6) Uani 1 1 d .
H3A H 0.7123 0.8031 -0.1495 0.052 Uiso 1 1 calc R
C4 C 0.8003(3) 0.6752(2) -0.0005(2) 0.0369(5) Uani 1 1 d .
H4 H 0.8438 0.7393 0.0091 0.044 Uiso 1 1 calc R
C5 C 0.8136(2) 0.5426(2) 0.0799(2) 0.0266(4) Uani 1 1 d .
C6 C 0.8955(2) 0.4933(2) 0.1835(2) 0.0261(4) Uani 1 1 d .
C7 C 0.9656(3) 0.5751(3) 0.2076(2) 0.0381(5) Uani 1 1 d .
H7 H 0.9628 0.6677 0.1578 0.046 Uiso 1 1 calc R
C8 C 1.0400(3) 0.5194(3) 0.3060(3) 0.0437(6) Uani 1 1 d .
H8 H 1.0881 0.5737 0.3248 0.052 Uiso 1 1 calc R
C9 C 1.0434(3) 0.3847(3) 0.3761(2) 0.0385(5) Uani 1 1 d .
H9 H 1.0934 0.3447 0.4439 0.046 Uiso 1 1 calc R
C10 C 0.9726(2) 0.3086(2) 0.3459(2) 0.0316(5) Uani 1 1 d .
H10 H 0.9761 0.2154 0.3935 0.038 Uiso 1 1 calc R
C11 C 0.5411(2) 0.2175(2) 0.4132(2) 0.0264(4) Uani 1 1 d .
C12 C 0.4054(2) 0.2714(2) 0.4671(2) 0.0309(5) Uani 1 1 d .
H12 H 0.3477 0.3444 0.4155 0.037 Uiso 1 1 calc R
C13 C 0.3538(2) 0.2229(2) 0.5902(2) 0.0322(5) Uani 1 1 d .
H13 H 0.2641 0.2637 0.6237 0.039 Uiso 1 1 calc R
C14 C 0.4359(2) 0.1123(2) 0.6653(2) 0.0295(5) Uani 1 1 d .
C15 C 0.5658(2) 0.0526(2) 0.6172(2) 0.0280(4) Uani 1 1 d .
H15 H 0.6184 -0.0243 0.6699 0.034 Uiso 1 1 calc R
C16 C 0.6218(2) 0.1023(2) 0.4928(2) 0.0256(4) Uani 1 1 d .
C17 C 0.7576(2) 0.0296(2) 0.4519(2) 0.0265(4) Uani 1 1 d .
H17 H 0.7968 -0.0519 0.5097 0.032 Uiso 1 1 calc R
C18 C 1.0014(2) 0.0123(2) 0.2002(2) 0.0264(4) Uani 1 1 d .
C19 C 1.2232(2) -0.1670(2) 0.2238(2) 0.0269(4) Uani 1 1 d .
C20 C 1.2036(2) -0.2299(2) 0.3503(2) 0.0294(4) Uani 1 1 d .
H20 H 1.1220 -0.1986 0.4003 0.035 Uiso 1 1 calc R
C21 C 1.3049(2) -0.3398(2) 0.4036(2) 0.0332(5) Uani 1 1 d .
H21 H 1.2910 -0.3831 0.4902 0.040 Uiso 1 1 calc R
C22 C 1.4236(3) -0.3861(2) 0.3334(2) 0.0358(5) Uani 1 1 d .
H22 H 1.4917 -0.4607 0.3708 0.043 Uiso 1 1 calc R
C23 C 1.4434(3) -0.3228(3) 0.2067(2) 0.0404(6) Uani 1 1 d .
H23 H 1.5256 -0.3542 0.1573 0.048 Uiso 1 1 calc R
C24 C 1.3441(3) -0.2141(3) 0.1523(2) 0.0372(5) Uani 1 1 d .
H24 H 1.3585 -0.1714 0.0657 0.045 Uiso 1 1 calc R

loop_
_atom_site_aniso_label
_atom_site_aniso_U_11
_atom_site_aniso_U_22
_atom_site_aniso_U_33
_atom_site_aniso_U_23
_atom_site_aniso_U_13
_atom_site_aniso_U_12
Zn1 0.02788(18) 0.02151(17) 0.02446(18) -0.00537(12) -0.00738(12) -0.00173(11)
S1 0.0377(3) 0.0254(3) 0.0239(3) -0.0079(2) -0.0095(2) 0.0003(2)
O1 0.0252(7) 0.0321(8) 0.0284(8) -0.0034(6) -0.0064(6) -0.0003(6)
O2 0.0440(10) 0.0503(11) 0.0421(11) -0.0204(9) 0.0094(8) -0.0037(8)
O3 0.0535(12) 0.0622(13) 0.0298(9) 0.0007(9) 0.0019(8) 0.0069(10)
N1 0.0275(9) 0.0257(9) 0.0234(9) -0.0062(7) -0.0077(7) 0.0007(7)
N2 0.0235(8) 0.0267(9) 0.0229(9) -0.0073(7) -0.0051(7) -0.0018(7)
N3 0.0350(10) 0.0299(9) 0.0230(9) -0.0092(8) -0.0040(7) 0.0015(8)
N4 0.0282(9) 0.0255(9) 0.0280(9) -0.0091(7) -0.0055(7) 0.0030(7)
N5 0.0277(8) 0.0215(8) 0.0252(9) -0.0063(7) -0.0064(7) -0.0003(7)
N6 0.0375(11) 0.0386(11) 0.0317(11) -0.0101(9) 0.0014(9) -0.0077(9)
C1 0.0341(12) 0.0392(13) 0.0300(12) -0.0083(10) -0.0122(9) -0.0011(10)
C2 0.0359(12) 0.0519(16) 0.0291(12) -0.0018(11) -0.0132(10) 0.0039(11)
C3 0.0398(13) 0.0339(13) 0.0355(13) 0.0056(11) -0.0075(10) 0.0019(10)
C4 0.0332(11) 0.0271(11) 0.0401(13) -0.0031(10) -0.0040(10) -0.0025(9)
C5 0.0227(9) 0.0251(10) 0.0264(10) -0.0071(9) -0.0019(8) 0.0012(8)
C6 0.0248(10) 0.0247(10) 0.0265(10) -0.0089(8) -0.0011(8) -0.0029(8)
C7 0.0405(13) 0.0329(12) 0.0422(14) -0.0115(11) -0.0086(11) -0.0094(10)
C8 0.0446(14) 0.0502(15) 0.0462(15) -0.0184(13) -0.0119(12) -0.0186(12)
C9 0.0330(12) 0.0532(15) 0.0318(12) -0.0122(11) -0.0103(10) -0.0109(10)
C10 0.0289(11) 0.0352(12) 0.0280(11) -0.0077(9) -0.0073(9) -0.0029(9)
C11 0.0266(10) 0.0228(10) 0.0305(11) -0.0068(8) -0.0093(8) -0.0052(8)
C12 0.0280(11) 0.0268(11) 0.0346(12) -0.0067(9) -0.0086(9) -0.0018(8)
C13 0.0270(10) 0.0285(11) 0.0390(13) -0.0121(10) -0.0022(9) -0.0032(8)
C14 0.0328(11) 0.0282(11) 0.0273(11) -0.0079(9) -0.0039(9) -0.0085(9)
C15 0.0311(11) 0.0226(10) 0.0286(11) -0.0058(9) -0.0083(9) -0.0029(8)
C16 0.0283(10) 0.0240(10) 0.0254(10) -0.0071(8) -0.0082(8) -0.0043(8)
C17 0.0311(11) 0.0213(10) 0.0250(10) -0.0045(8) -0.0081(8) -0.0025(8)
C18 0.0316(11) 0.0225(10) 0.0252(10) -0.0073(8) -0.0077(8) -0.0030(8)
C19 0.0286(10) 0.0249(10) 0.0295(11) -0.0113(9) -0.0057(8) -0.0040(8)
C20 0.0307(11) 0.0284(11) 0.0284(11) -0.0107(9) -0.0061(9) -0.0009(9)
C21 0.0356(12) 0.0330(12) 0.0283(11) -0.0065(9) -0.0084(9) -0.0047(9)
C22 0.0319(11) 0.0299(12) 0.0438(14) -0.0110(10) -0.0139(10) 0.0028(9)
C23 0.0321(12) 0.0441(14) 0.0402(13) -0.0175(11) -0.0032(10) 0.0045(10)
C24 0.0353(12) 0.0406(13) 0.0304(12) -0.0123(10) -0.0023(9) 0.0000(10)

loop_
_atom_type_symbol
_atom_type_description
_atom_type_scat_dispersion_real
_atom_type_scat_dispersion_imag
_atom_type_scat_source
C C 0.0181 0.0091 'International Tables Vol C Tables 4.2.6.8 and 6.1.1.4'
H H 0.0000 0.0000 'International Tables Vol C Tables 4.2.6.8 and 6.1.1.4'
N N 0.0311 0.0180 'International Tables Vol C Tables 4.2.6.8 and 6.1.1.4'
O O 0.0492 0.0322 'International Tables Vol C Tables 4.2.6.8 and 6.1.1.4'
S S 0.3331 0.5567 'International Tables Vol C Tables 4.2.6.8 and 6.1.1.4'
Zn Zn -1.5491 0.6778 'International Tables Vol C Tables 4.2.6.8 and 6.1.1.4'

loop_
_geom_angle_atom_site_label_1
_geom_angle_atom_site_label_2
_geom_angle_atom_site_label_3
_geom_angle
O1 Zn1 S1 138.57(5)
O1 Zn1 N1 95.16(7)
O1 Zn1 N2 107.31(7)
O1 Zn1 N5 89.18(7)
N1 Zn1 S1 98.79(5)
N2 Zn1 S1 113.81(5)
N2 Zn1 N1 76.77(7)
N5 Zn1 S1 81.77(5)
N5 Zn1 N1 172.56(7)
N5 Zn1 N2 96.17(7)
C18 S1 Zn1 92.77(7)
C11 O1 Zn1 127.41(13)
C1 N1 Zn1 125.59(16)
C5 N1 Zn1 115.96(14)
C5 N1 C1 118.45(19)
C6 N2 Zn1 116.32(14)
C10 N2 Zn1 124.74(15)
C10 N2 C6 118.90(19)
C18 N3 H3 114.3
C18 N3 C19 131.36(19)
C19 N3 H3 114.3
C18 N4 N5 111.89(17)
N4 N5 Zn1 117.86(14)
C17 N5 Zn1 125.39(15)
C17 N5 N4 116.49(18)
O2 N6 O3 122.8(2)
O2 N6 C14 118.9(2)
O3 N6 C14 118.3(2)
N1 C1 H1 118.5
N1 C1 C2 122.9(2)
C2 C1 H1 118.5
C1 C2 H2 121.0
C3 C2 C1 117.9(2)
C3 C2 H2 121.0
C2 C3 H3A 120.0
C4 C3 C2 119.9(2)
C4 C3 H3A 120.0
C3 C4 H4 120.5
C3 C4 C5 119.0(2)
C5 C4 H4 120.5
N1 C5 C4 121.7(2)
N1 C5 C6 115.66(18)
C4 C5 C6 122.7(2)
N2 C6 C5 115.17(18)
N2 C6 C7 121.7(2)
C7 C6 C5 123.1(2)
C6 C7 H7 120.6
C6 C7 C8 118.8(2)
C8 C7 H7 120.6
C7 C8 H8 120.3
C9 C8 C7 119.3(2)
C9 C8 H8 120.3
C8 C9 H9 120.6
C8 C9 C10 118.8(2)
C10 C9 H9 120.6
N2 C10 C9 122.5(2)
N2 C10 H10 118.8
C9 C10 H10 118.8
O1 C11 C12 118.42(19)
O1 C11 C16 124.64(19)
C12 C11 C16 116.9(2)
C11 C12 H12 118.5
C13 C12 C11 123.0(2)
C13 C12 H12 118.5
C12 C13 H13 120.7
C12 C13 C14 118.6(2)
C14 C13 H13 120.7
C13 C14 N6 119.6(2)
C15 C14 N6 119.5(2)
C15 C14 C13 120.9(2)
C14 C15 H15 119.3
C14 C15 C16 121.5(2)
C16 C15 H15 119.3
C11 C16 C17 124.2(2)
C15 C16 C11 119.07(19)
C15 C16 C17 116.65(19)
N5 C17 C16 124.28(19)
N5 C17 H17 117.9
C16 C17 H17 117.9
N3 C18 S1 113.16(16)
N4 C18 S1 127.04(16)
N4 C18 N3 119.80(19)
C20 C19 N3 124.6(2)
C20 C19 C24 119.3(2)
C24 C19 N3 116.1(2)
C19 C20 H20 120.3
C19 C20 C21 119.5(2)
C21 C20 H20 120.3
C20 C21 H21 119.4
C22 C21 C20 121.2(2)
C22 C21 H21 119.4
C21 C22 H22 120.4
C21 C22 C23 119.3(2)
C23 C22 H22 120.4
C22 C23 H23 119.8
C24 C23 C22 120.3(2)
C24 C23 H23 119.8
C19 C24 H24 119.8
C23 C24 C19 120.4(2)
C23 C24 H24 119.8

loop_
_geom_bond_atom_site_label_1
_geom_bond_atom_site_label_2
_geom_bond_distance
Zn1 S1 2.3233(7)
Zn1 O1 1.9679(16)
Zn1 N1 2.1326(18)
Zn1 N2 2.1238(18)
Zn1 N5 2.0920(18)
S1 C18 1.757(2)
O1 C11 1.297(3)
O2 N6 1.226(3)
O3 N6 1.227(3)
N1 C1 1.347(3)
N1 C5 1.342(3)
N2 C6 1.347(3)
N2 C10 1.339(3)
N3 H3 0.8800
N3 C18 1.367(3)
N3 C19 1.406(3)
N4 N5 1.391(2)
N4 C18 1.315(3)
N5 C17 1.284(3)
N6 C14 1.447(3)
C1 H1 0.9500
C1 C2 1.382(4)
C2 H2 0.9500
C2 C3 1.379(4)
C3 H3A 0.9500
C3 C4 1.377(4)
C4 H4 0.9500
C4 C5 1.388(3)
C5 C6 1.489(3)
C6 C7 1.387(3)
C7 H7 0.9500
C7 C8 1.389(4)
C8 H8 0.9500
C8 C9 1.377(4)
C9 H9 0.9500
C9 C10 1.381(3)
C10 H10 0.9500
C11 C12 1.419(3)
C11 C16 1.437(3)
C12 H12 0.9500
C12 C13 1.371(3)
C13 H13 0.9500
C13 C14 1.395(3)
C14 C15 1.376(3)
C15 H15 0.9500
C15 C16 1.393(3)
C16 C17 1.447(3)
C17 H17 0.9500
C19 C20 1.388(3)
C19 C24 1.393(3)
C20 H20 0.9500
C20 C21 1.399(3)
C21 H21 0.9500
C21 C22 1.368(3)
C22 H22 0.9500
C22 C23 1.390(4)
C23 H23 0.9500
C23 C24 1.384(3)
C24 H24 0.9500

loop_
_geom_hbond_atom_site_label_D
_geom_hbond_atom_site_label_H
_geom_hbond_atom_site_label_A
_geom_hbond_distance_DH
_geom_hbond_distance_HA
_geom_hbond_distance_DA
_geom_hbond_angle_DHA
_geom_hbond_site_symmetry_A
N3 H3 S1 0.88 2.85 3.419(2) 124.2 2_755
C2 H2 O1 0.95 2.45 3.374(3) 163.4 2_665
C4 H4 O2 0.95 2.67 3.290(3) 123.8 2_666
C7 H7 O2 0.95 2.84 3.485(3) 125.8 2_666
C20 H20 N4 0.95 2.29 2.904(3) 121.8 .
C24 H24 O3 0.95 2.42 3.334(3) 162.4 1_654

loop_
_geom_torsion_atom_site_label_1
_geom_torsion_atom_site_label_2
_geom_torsion_atom_site_label_3
_geom_torsion_atom_site_label_4
_geom_torsion
Zn1 S1 C18 N3 -159.54(15)
Zn1 S1 C18 N4 21.3(2)
Zn1 O1 C11 C12 163.50(15)
Zn1 O1 C11 C16 -16.8(3)
Zn1 N1 C1 C2 177.58(18)
Zn1 N1 C5 C4 -177.91(17)
Zn1 N1 C5 C6 2.1(2)
Zn1 N2 C6 C5 -3.2(2)
Zn1 N2 C6 C7 177.92(18)
Zn1 N2 C10 C9 -176.87(17)
Zn1 N5 C17 C16 7.7(3)
O1 C11 C12 C13 -176.9(2)
O1 C11 C16 C15 178.6(2)
O1 C11 C16 C17 -3.7(3)
O2 N6 C14 C13 -5.6(3)
O2 N6 C14 C15 173.1(2)
O3 N6 C14 C13 174.9(2)
O3 N6 C14 C15 -6.4(3)
N1 C1 C2 C3 0.7(4)
N1 C5 C6 N2 0.7(3)
N1 C5 C6 C7 179.5(2)
N2 C6 C7 C8 -0.8(4)
N3 C19 C20 C21 179.0(2)
N3 C19 C24 C23 -179.2(2)
N4 N5 C17 C16 -178.26(19)
N5 N4 C18 S1 -3.4(3)
N5 N4 C18 N3 177.47(19)
N6 C14 C15 C16 -176.9(2)
C1 N1 C5 C4 1.2(3)
C1 N1 C5 C6 -178.74(19)
C1 C2 C3 C4 0.4(4)
C2 C3 C4 C5 -0.6(4)
C3 C4 C5 N1 -0.2(3)
C3 C4 C5 C6 179.7(2)
C4 C5 C6 N2 -179.2(2)
C4 C5 C6 C7 -0.4(3)
C5 N1 C1 C2 -1.4(3)
C5 C6 C7 C8 -179.6(2)
C6 N2 C10 C9 0.7(3)
C6 C7 C8 C9 0.6(4)
C7 C8 C9 C10 0.2(4)
C8 C9 C10 N2 -0.9(4)
C10 N2 C6 C5 179.02(18)
C10 N2 C6 C7 0.2(3)
C11 C12 C13 C14 -2.5(3)
C11 C16 C17 N5 7.8(3)
C12 C11 C16 C15 -1.8(3)
C12 C11 C16 C17 176.0(2)
C12 C13 C14 N6 178.6(2)
C12 C13 C14 C15 -0.2(3)
C13 C14 C15 C16 1.8(3)
C14 C15 C16 C11 -0.7(3)
C14 C15 C16 C17 -178.7(2)
C15 C16 C17 N5 -174.4(2)
C16 C11 C12 C13 3.5(3)
C18 N3 C19 C20 0.5(4)
C18 N3 C19 C24 179.8(2)
C18 N4 N5 Zn1 -21.4(2)
C18 N4 N5 C17 164.1(2)
C19 N3 C18 S1 -175.12(19)
C19 N3 C18 N4 4.1(4)
C19 C20 C21 C22 0.4(4)
C20 C19 C24 C23 0.2(4)
C20 C21 C22 C23 -0.1(4)
C21 C22 C23 C24 -0.1(4)
C22 C23 C24 C19 0.0(4)
C24 C19 C20 C21 -0.4(3)
